data_1522265
loop_
_publ_author_name
'Yamada, H.'
'Hibino, M.'
'Kudo, T.'

_publ_section_title
;
 Li-intercalated (Re O3)-type solid solutions in the Nb2 O5 W O3 system
;
_journal_name_full 'Materials Research Bulletin'
_journal_page_first 955
_journal_page_last 962
_journal_volume 34
_journal_year 1999
_chemical_formula_sum 'Nb0.118 O2.941 W0.882'
_chemical_name_systematic '(Nb0.118 W0.882) O2.941'
_space_group_IT_number 129
_symmetry_space_group_name_Hall 'P 4ab 2ab -1ab'
_symmetry_space_group_name_H-M 'P 4/n m m :1'
_cell_angle_alpha 90
_cell_angle_beta 90
_cell_angle_gamma 90
_cell_formula_units_Z 2
_cell_length_a 5.2961
_cell_length_b 5.2961
_cell_length_c 3.8534
_cell_volume 108.083
_citation_journal_id_ASTM MRBUAC
_cod_data_source_file Yamada_MRBUAC_1999_540.cif
_cod_data_source_block Nb0.118O2.941W0.882
_cod_original_cell_volume 108.0828
_cod_original_sg_symbol_Hall '-P 4a 2a (x-1/4,y+1/4,z)'
_cod_database_code 1522265

loop_
_symmetry_equiv_pos_as_xyz
x,y,z
-y+1/2,x+1/2,z
-x,-y,z
y+1/2,-x+1/2,z
x+1/2,-y+1/2,-z
y,x,-z
-x+1/2,y+1/2,-z
-y,-x,-z
-x+1/2,-y+1/2,-z
y,-x,-z
x+1/2,y+1/2,-z
-y,x,-z
-x,y,z
-y+1/2,-x+1/2,z
x,-y,z
y+1/2,x+1/2,z

loop_
_atom_site_label
_atom_site_type_symbol
_atom_site_fract_x
_atom_site_fract_y
_atom_site_fract_z
_atom_site_occupancy
_atom_site_U_iso_or_equiv
W1 W+6 0 0.5 0.068 0.882 0.0
O1 O-2 0 0.5 0.568 0.9803 0.0
Nb1 Nb+5 0 0.5 0.068 0.118 0.0
O2 O-2 0.25 0.25 0 0.9803 0.0
